data_1543265
loop_
_publ_author_name
'Xiao, Zuo'
'Geng, Xinjian'
'He, Dan'
'Jia, Xue'
'Ding, Liming'

_publ_section_title
;
 Development of isomer-free fullerene bisadducts for efficient polymer
 solar cells
;
_journal_issue 6
_journal_name_full 'Energy Environ. Sci.'
_journal_page_first 2114
_journal_paper_doi 10.1039/C6EE01026A
_journal_volume 9
_journal_year 2016
_chemical_formula_moiety '3.5(C S2), C99 H38 O4'
_chemical_formula_sum 'C102.5 H38 O4 S7'
_chemical_formula_weight 1557.75
_chemical_name_systematic 'compound 2'
_space_group_crystal_system triclinic
_space_group_IT_number 2
_space_group_name_Hall '-P 1'
_space_group_name_H-M_alt 'P -1'
_symmetry_space_group_name_Hall '-P 1'
_symmetry_space_group_name_H-M 'P -1'
_atom_sites_solution_hydrogens geom
_audit_creation_date 2013-12-27
_audit_creation_method
;
Olex2 1.2
(compiled 2013.12.10 svn.r2850 for OlexSys, GUI svn.r4736)
;
_audit_update_record
;
2015-12-25 deposited with the CCDC.
2016-05-04 downloaded from the CCDC.
;
_cell_angle_alpha 106.880(5)
_cell_angle_beta 94.237(3)
_cell_angle_gamma 108.521(3)
_cell_formula_units_Z 2
_cell_length_a 12.422(4)
_cell_length_b 16.732(6)
_cell_length_c 18.496(6)
_cell_measurement_reflns_used 11172
_cell_measurement_temperature 173.1500
_cell_measurement_theta_max 27.4810
_cell_measurement_theta_min 1.9259
_cell_volume 3429(2)
_computing_cell_refinement 'CrystalClear (Rigaku Inc., 2007)'
_computing_data_collection 'CrystalClear (Rigaku Inc., 2007)'
_computing_data_reduction 'CrystalClear (Rigaku Inc., 2007)'
_computing_molecular_graphics 'Olex2 (Dolomanov et al., 2009)'
_computing_publication_material 'Olex2 (Dolomanov et al., 2009)'
_computing_structure_refinement 'XL (Sheldrick, 2008)'
_computing_structure_solution
;
'XS (Sheldrick, 2008)'
;
_diffrn_ambient_temperature 173.1500
_diffrn_detector_area_resol_mean 28.5714
_diffrn_measured_fraction_theta_full 0.986
_diffrn_measured_fraction_theta_max 0.990
_diffrn_measurement_device
;
Saturn724+ (2x2 bin mode)
;
_diffrn_measurement_device_details
;
AFC10: Fixed Chi 2 circle
;
_diffrn_measurement_device_type 'Saturn724+ CCD'
_diffrn_measurement_method '\w scans at fixed \c = 45\%'
_diffrn_orient_matrix_type d*Trek
_diffrn_orient_matrix_UB_11 -0.0207
_diffrn_orient_matrix_UB_12 -0.0558
_diffrn_orient_matrix_UB_13 0.0626
_diffrn_orient_matrix_UB_21 -0.0017
_diffrn_orient_matrix_UB_22 0.0305
_diffrn_orient_matrix_UB_23 0.0594
_diffrn_orient_matrix_UB_31 -0.0539
_diffrn_orient_matrix_UB_32 0.0165
_diffrn_orient_matrix_UB_33 0.0114
_diffrn_radiation_detector CCD
_diffrn_radiation_monochromator 'Graphite Monochromator'
_diffrn_radiation_type MoK\a
_diffrn_radiation_wavelength 0.71073
_diffrn_reflns_av_R_equivalents 0.0629
_diffrn_reflns_av_unetI/netI 0.0752
_diffrn_reflns_Laue_measured_fraction_full 0.986
_diffrn_reflns_Laue_measured_fraction_max 0.990
_diffrn_reflns_limit_h_max 14
_diffrn_reflns_limit_h_min -14
_diffrn_reflns_limit_k_max 20
_diffrn_reflns_limit_k_min -16
_diffrn_reflns_limit_l_max 22
_diffrn_reflns_limit_l_min -22
_diffrn_reflns_number 25233
_diffrn_reflns_point_group_measured_fraction_full 0.986
_diffrn_reflns_point_group_measured_fraction_max 0.990
_diffrn_reflns_theta_full 25.242
_diffrn_reflns_theta_max 25.200
_diffrn_reflns_theta_min 2.491
_diffrn_source 'Sealed Tube'
_diffrn_source_current 30.0000
_diffrn_source_power 1.5000
_diffrn_source_voltage 50.0000
_exptl_absorpt_coefficient_mu 0.295
_exptl_absorpt_correction_T_max 1.0000
_exptl_absorpt_correction_T_min 0.5822
_exptl_absorpt_correction_type multi-scan
_exptl_absorpt_process_details 'CrystalClear (Rigaku Inc., 2007)'
_exptl_crystal_colour black
_exptl_crystal_colour_primary black
_exptl_crystal_density_diffrn 1.509
_exptl_crystal_description rod
_exptl_crystal_F_000 1594
_exptl_crystal_size_max 0.54
_exptl_crystal_size_mid 0.19
_exptl_crystal_size_min 0.1
_refine_diff_density_max 0.902
_refine_diff_density_min -0.783
_refine_diff_density_rms 0.105
_refine_ls_extinction_method none
_refine_ls_goodness_of_fit_ref 1.140
_refine_ls_hydrogen_treatment mixed
_refine_ls_matrix_type full
_refine_ls_number_parameters 1030
_refine_ls_number_reflns 12215
_refine_ls_number_restraints 18
_refine_ls_restrained_S_all 1.141
_refine_ls_R_factor_all 0.1248
_refine_ls_R_factor_gt 0.1046
_refine_ls_shift/su_max 0.001
_refine_ls_shift/su_mean 0.000
_refine_ls_structure_factor_coef Fsqd
_refine_ls_weighting_details 'w=1/[\s^2^(Fo^2^)+(0.1405P)^2^+7.1924P] where P=(Fo^2^+2Fc^2^)/3'
_refine_ls_weighting_scheme calc
_refine_ls_wR_factor_gt 0.2790
_refine_ls_wR_factor_ref 0.2971
_reflns_Friedel_coverage 0.000
_reflns_number_gt 9709
_reflns_number_total 12215
_reflns_threshold_expression 'I > 2\s(I)'
_cod_data_source_file c6ee01026a2.cif
_cod_data_source_block sa3116
_cod_depositor_comments 'Adding full bibliography for 1543265--1543267.cif.'
_cod_original_cell_volume 3429.3(19)
_cod_database_code 1543265
_shelxl_version_number 2013-4
_shelx_space_group_comment
;
The symmetry employed for this shelxl refinement is uniquely defined
by the following loop, which should always be used as a source of
symmetry information in preference to the above space-group names.
They are only intended as comments.
;
_diffrn_number_total 15356
_olex2_refinement_description
;
1. Fixed Uiso
 At 1.2 times of:
  All C(H) groups
 At 1.5 times of:
  All C(H,H,H) groups
2. Uiso/Uaniso restraints and constraints
C6 \\sim C8 \\sim C7: within 1.7A with sigma of 0.02 and sigma for terminal
atoms of 0.04
Uanis(C7) \\sim Ueq, Uanis(C6) \\sim Ueq, Uanis(C8) \\sim Ueq: with sigma of
0.01 and sigma for terminal atoms of 0.02
3.a Ternary CH refined with riding coordinates:
 C16(H16), C23(H23), C32(H32), C45(H45)
3.b Aromatic/amide H refined with riding coordinates:
 C18(H18), C19(H19), C20(H20), C21(H21), C25(H25), C26(H26), C27(H27),
 C28(H28), C34(H34), C35(H35), C36(H36), C37(H37), C40(H40), C41(H41), C42(H42),
  C43(H43)
3.c Idealised Me refined as rotating group:
 C6(H6A,H6B,H6C), C7(H7A,H7B,H7C), C8(H8A,H8B,H8C), C11(H11A,H11B,H11C),
 C12(H12A,H12B,H12C), C13(H13A,H13B,H13C)
;

loop_
_space_group_symop_operation_xyz
'x, y, z'
'-x, -y, -z'

loop_
_atom_site_label
_atom_site_type_symbol
_atom_site_fract_x
_atom_site_fract_y
_atom_site_fract_z
_atom_site_U_iso_or_equiv
_atom_site_adp_type
_atom_site_occupancy
_atom_site_site_symmetry_order
_atom_site_calc_flag
_atom_site_refinement_flags_posn
_atom_site_refinement_flags_adp
_atom_site_refinement_flags_occupancy
_atom_site_disorder_assembly
_atom_site_disorder_group
S7 S 0.5832(3) 0.5851(3) 0.0607(2) 0.1110(11) Uani 1 1 d . . . . .
C103 C 0.5000 0.5000 0.0000 0.068(3) Uani 1 2 d S T P . .
S5 S 0.5554(2) 0.82105(16) 0.29454(17) 0.0885(8) Uani 1 1 d . . . . .
S6 S 0.4946(2) 0.98489(16) 0.29538(16) 0.0832(7) Uani 1 1 d . . . . .
C102 C 0.5252(6) 0.9028(5) 0.2948(4) 0.062(2) Uani 1 1 d . . . . .
S3 S 0.8808(2) 0.85102(14) 0.27451(14) 0.0726(6) Uani 1 1 d . . . . .
S4 S 0.8799(3) 1.0301(2) 0.38069(19) 0.1167(11) Uani 1 1 d . . . . .
C101 C 0.8804(7) 0.9407(6) 0.3295(5) 0.065(2) Uani 1 1 d . . . . .
S1 S 0.6225(2) 0.09867(16) 0.52365(15) 0.0831(7) Uani 1 1 d . . . . .
S2 S 0.7551(2) 0.20034(17) 0.42448(12) 0.0768(6) Uani 1 1 d . . . . .
C100 C 0.6871(6) 0.1480(4) 0.4724(4) 0.0566(18) Uani 1 1 d . . . . .
O1 O -0.1114(3) 0.0622(2) -0.0005(2) 0.0367(9) Uani 1 1 d . . . . .
O2 O -0.1987(3) 0.0524(2) 0.10098(18) 0.0260(7) Uani 1 1 d . . . . .
O3 O -0.3265(3) 0.1305(2) 0.0048(2) 0.0400(9) Uani 1 1 d . . . . .
O4 O -0.2343(3) 0.2797(2) 0.0469(2) 0.0326(8) Uani 1 1 d . . . . .
C1 C -0.0205(4) 0.2619(3) 0.1002(3) 0.0220(10) Uani 1 1 d . . . . .
C2 C -0.0910(4) 0.2450(3) 0.1660(3) 0.0201(9) Uani 1 1 d . . . . .
C3 C -0.1409(4) 0.1907(3) 0.0818(3) 0.0221(10) Uani 1 1 d . . . . .
C4 C -0.2457(4) 0.1967(3) 0.0395(3) 0.0234(10) Uani 1 1 d . . . . .
C5 C -0.3284(4) 0.3035(3) 0.0137(3) 0.0331(12) Uani 1 1 d . . . . .
C6 C -0.3631(7) 0.2557(6) -0.0719(4) 0.070(2) Uani 1 1 d . U . A 1
H6A H -0.2960 0.2679 -0.0954 0.105 Uiso 1 1 calc GR . . A 1
H6B H -0.4180 0.2762 -0.0929 0.105 Uiso 1 1 calc GR . . A 1
H6C H -0.3972 0.1925 -0.0818 0.105 Uiso 1 1 calc GR . . A 1
C7 C -0.4257(6) 0.2834(6) 0.0564(4) 0.0611(19) Uani 1 1 d . U . B 1
H7A H -0.4631 0.2199 0.0423 0.092 Uiso 1 1 calc GR . . B 1
H7B H -0.4804 0.3090 0.0435 0.092 Uiso 1 1 calc GR . . B 1
H7C H -0.3962 0.3084 0.1106 0.092 Uiso 1 1 calc GR . . B 1
C8 C -0.2726(7) 0.4019(5) 0.0302(6) 0.087(3) Uani 1 1 d . U . C 1
H8A H -0.2626 0.4324 0.0843 0.130 Uiso 1 1 calc GR . . C 1
H8B H -0.3208 0.4220 0.0023 0.130 Uiso 1 1 calc GR . . C 1
H8C H -0.1987 0.4143 0.0147 0.130 Uiso 1 1 calc GR . . C 1
C9 C -0.1472(4) 0.0929(3) 0.0544(3) 0.0237(10) Uani 1 1 d . . . . .
C10 C -0.2134(5) -0.0428(3) 0.0917(3) 0.0323(12) Uani 1 1 d . . . . .
C11 C -0.2789(7) -0.1031(4) 0.0127(4) 0.0539(17) Uani 1 1 d . . . . .
H11A H -0.3478 -0.0909 0.0021 0.081 Uiso 1 1 calc GR . . . .
H11B H -0.2992 -0.1643 0.0103 0.081 Uiso 1 1 calc GR . . . .
H11C H -0.2314 -0.0925 -0.0246 0.081 Uiso 1 1 calc GR . . . .
C12 C -0.2850(5) -0.0591(4) 0.1525(4) 0.0419(14) Uani 1 1 d . . . . .
H12A H -0.2494 -0.0119 0.2005 0.063 Uiso 1 1 calc GR . . . .
H12B H -0.2895 -0.1152 0.1584 0.063 Uiso 1 1 calc GR . . . .
H12C H -0.3613 -0.0606 0.1371 0.063 Uiso 1 1 calc GR . . . .
C13 C -0.0956(5) -0.0479(4) 0.1093(4) 0.0488(16) Uani 1 1 d . . . . .
H13A H -0.0508 -0.0324 0.0720 0.073 Uiso 1 1 calc GR . . . .
H13B H -0.1039 -0.1075 0.1073 0.073 Uiso 1 1 calc GR . . . .
H13C H -0.0571 -0.0069 0.1597 0.073 Uiso 1 1 calc GR . . . .
C14 C 0.2540(4) 0.2041(3) 0.2565(3) 0.0220(10) Uani 1 1 d . . . . .
C15 C 0.3624(4) 0.2779(3) 0.3208(3) 0.0235(10) Uani 1 1 d . . . . .
C16 C 0.2658(4) 0.1097(3) 0.2439(3) 0.0239(10) Uani 1 1 d . . . . .
H16 H 0.2009 0.0617 0.2063 0.029 Uiso 1 1 calc R . . . .
C17 C 0.3785(4) 0.1139(3) 0.2183(3) 0.0272(10) Uani 1 1 d . . . . .
C18 C 0.3940(4) 0.0615(3) 0.1487(3) 0.0296(11) Uani 1 1 d . . . . .
H18 H 0.3308 0.0183 0.1127 0.036 Uiso 1 1 calc R . . . .
C19 C 0.5062(5) 0.0752(4) 0.1343(3) 0.0349(12) Uani 1 1 d . . . . .
H19 H 0.5177 0.0398 0.0886 0.042 Uiso 1 1 calc R . . . .
C20 C 0.5997(5) 0.1401(4) 0.1865(3) 0.0351(12) Uani 1 1 d . . . . .
H20 H 0.6737 0.1487 0.1758 0.042 Uiso 1 1 calc R . . . .
C21 C 0.5841(4) 0.1933(4) 0.2557(3) 0.0341(12) Uani 1 1 d . . . . .
H21 H 0.6474 0.2380 0.2906 0.041 Uiso 1 1 calc R . . . .
C22 C 0.4743(4) 0.1790(3) 0.2717(3) 0.0273(10) Uani 1 1 d . . . . .
C23 C 0.4416(4) 0.2281(3) 0.3446(3) 0.0284(11) Uani 1 1 d . . . . .
H23 H 0.5101 0.2700 0.3829 0.034 Uiso 1 1 calc R . . . .
C24 C 0.3661(4) 0.1598(3) 0.3756(3) 0.0275(11) Uani 1 1 d . . . . .
C25 C 0.3805(5) 0.1603(4) 0.4507(3) 0.0353(12) Uani 1 1 d . . . . .
H25 H 0.4436 0.2034 0.4869 0.042 Uiso 1 1 calc R . . . .
C26 C 0.2989(6) 0.0953(4) 0.4717(3) 0.0452(14) Uani 1 1 d . . . . .
H26 H 0.3085 0.0942 0.5216 0.054 Uiso 1 1 calc R . . . .
C27 C 0.2038(5) 0.0327(4) 0.4176(3) 0.0409(13) Uani 1 1 d . . . . .
H27 H 0.1493 -0.0099 0.4319 0.049 Uiso 1 1 calc R . . . .
C28 C 0.1887(4) 0.0328(3) 0.3425(3) 0.0321(11) Uani 1 1 d . . . . .
H28 H 0.1249 -0.0096 0.3065 0.039 Uiso 1 1 calc R . . . .
C29 C 0.2707(4) 0.0972(3) 0.3218(3) 0.0292(11) Uani 1 1 d . . . . .
C30 C 0.0202(4) 0.5648(3) 0.2394(3) 0.0216(10) Uani 1 1 d . . . . .
C31 C -0.0554(4) 0.2557(3) 0.2973(3) 0.0223(10) Uani 1 1 d . . . . .
C32 C -0.0623(4) 0.6148(3) 0.2184(3) 0.0243(10) Uani 1 1 d . . . . .
H32 H -0.1311 0.5728 0.1804 0.029 Uiso 1 1 calc R . . . .
C33 C 0.0068(4) 0.6873(3) 0.1896(3) 0.0268(10) Uani 1 1 d . . . . .
C34 C -0.0176(5) 0.6977(3) 0.1191(3) 0.0303(11) Uani 1 1 d . . . . .
H34 H -0.0800 0.6551 0.0821 0.036 Uiso 1 1 calc R . . . .
C35 C 0.0517(5) 0.7718(4) 0.1044(3) 0.0357(12) Uani 1 1 d . . . . .
H35 H 0.0338 0.7800 0.0579 0.043 Uiso 1 1 calc R . . . .
C36 C 0.1470(5) 0.8339(4) 0.1576(3) 0.0383(13) Uani 1 1 d . . . . .
H36 H 0.1933 0.8831 0.1466 0.046 Uiso 1 1 calc R . . . .
C37 C 0.1744(4) 0.8232(3) 0.2275(3) 0.0313(11) Uani 1 1 d . . . . .
H37 H 0.2399 0.8641 0.2628 0.038 Uiso 1 1 calc R . . . .
C38 C 0.1025(4) 0.7507(3) 0.2439(3) 0.0260(10) Uani 1 1 d . . . . .
C39 C -0.0944(4) 0.6597(3) 0.2935(3) 0.0248(10) Uani 1 1 d . . . . .
C40 C -0.2046(4) 0.6429(3) 0.3101(3) 0.0305(11) Uani 1 1 d . . . . .
H40 H -0.2680 0.5989 0.2748 0.037 Uiso 1 1 calc R . . . .
C41 C -0.2185(5) 0.6937(3) 0.3811(3) 0.0348(12) Uani 1 1 d . . . . .
H41 H -0.2923 0.6838 0.3926 0.042 Uiso 1 1 calc R . . . .
C42 C -0.1246(5) 0.7583(4) 0.4345(3) 0.0367(12) Uani 1 1 d . . . . .
H42 H -0.1356 0.7915 0.4814 0.044 Uiso 1 1 calc R . . . .
C43 C -0.0137(4) 0.7737(3) 0.4184(3) 0.0299(11) Uani 1 1 d . . . . .
H43 H 0.0498 0.8165 0.4544 0.036 Uiso 1 1 calc R . . . .
C44 C 0.0007(4) 0.7239(3) 0.3474(3) 0.0268(10) Uani 1 1 d . . . . .
C45 C 0.1133(4) 0.7327(3) 0.3191(3) 0.0246(10) Uani 1 1 d . . . . .
H45 H 0.1781 0.7804 0.3570 0.029 Uiso 1 1 calc R . . . .
C46 C -0.0401(4) 0.4877(3) 0.3386(3) 0.0226(10) Uani 1 1 d . . . . .
C47 C 0.1204(4) 0.2408(3) 0.3520(3) 0.0221(10) Uani 1 1 d . . . . .
C48 C 0.1420(4) 0.6193(3) 0.3778(3) 0.0260(10) Uani 1 1 d . . . . .
C49 C 0.2625(4) 0.6413(3) 0.4073(3) 0.0244(10) Uani 1 1 d . . . . .
C50 C 0.3255(4) 0.6556(3) 0.3474(3) 0.0252(10) Uani 1 1 d . . . . .
C51 C 0.2461(4) 0.6439(3) 0.2813(3) 0.0226(10) Uani 1 1 d . . . . .
C52 C 0.2625(4) 0.6032(3) 0.2091(3) 0.0262(10) Uani 1 1 d . . . . .
C53 C 0.1279(4) 0.6391(3) 0.3029(3) 0.0223(10) Uani 1 1 d . . . . .
C54 C -0.0504(4) 0.4880(3) 0.2644(3) 0.0206(9) Uani 1 1 d . . . . .
C55 C -0.0861(4) 0.4049(3) 0.2020(3) 0.0218(9) Uani 1 1 d . . . . .
C56 C -0.1155(3) 0.3241(3) 0.2157(3) 0.0222(10) Uani 1 1 d . . . . .
C57 C -0.1007(4) 0.3249(3) 0.2931(3) 0.0228(10) Uani 1 1 d . . . . .
C58 C -0.0643(4) 0.4055(3) 0.3540(3) 0.0230(10) Uani 1 1 d . . . . .
C59 C 0.0185(4) 0.4200(3) 0.4209(3) 0.0255(10) Uani 1 1 d . . . . .
C60 C 0.0944(4) 0.5123(3) 0.4473(3) 0.0247(10) Uani 1 1 d . . . . .
C61 C 0.0599(4) 0.5560(3) 0.3975(3) 0.0243(10) Uani 1 1 d . . . . .
C62 C 0.2099(4) 0.5355(3) 0.4780(3) 0.0263(10) Uani 1 1 d . . . . .
C63 C 0.2960(4) 0.6014(3) 0.4568(3) 0.0244(10) Uani 1 1 d . . . . .
C64 C 0.3958(4) 0.5734(3) 0.4479(3) 0.0273(11) Uani 1 1 d . . . . .
C65 C 0.2545(4) 0.4662(3) 0.4819(2) 0.0250(10) Uani 1 1 d . . . . .
C66 C 0.0607(4) 0.3531(3) 0.4244(3) 0.0236(10) Uani 1 1 d . . . . .
C67 C 0.1814(4) 0.3766(3) 0.4550(2) 0.0226(10) Uani 1 1 d . . . . .
C68 C 0.2201(4) 0.3081(3) 0.4102(3) 0.0247(10) Uani 1 1 d . . . . .
C69 C 0.3289(4) 0.3306(3) 0.3928(3) 0.0242(10) Uani 1 1 d . . . . .
C70 C 0.1289(4) 0.3774(3) 0.0804(2) 0.0226(10) Uani 1 1 d . . . . .
C71 C 0.4020(4) 0.4221(3) 0.4179(3) 0.0255(10) Uani 1 1 d . . . . .
C72 C 0.3235(4) 0.2873(3) 0.1627(3) 0.0235(10) Uani 1 1 d . . . . .
C73 C 0.4243(4) 0.3548(3) 0.2218(3) 0.0245(10) Uani 1 1 d . . . . .
C74 C 0.1744(4) 0.3081(3) 0.0838(2) 0.0217(9) Uani 1 1 d . . . . .
C75 C 0.2902(4) 0.3306(3) 0.1132(2) 0.0217(10) Uani 1 1 d . . . . .
C76 C 0.3664(4) 0.4240(3) 0.1398(3) 0.0235(10) Uani 1 1 d . . . . .
C77 C 0.3235(4) 0.4904(3) 0.1370(3) 0.0244(10) Uani 1 1 d . . . . .
C78 C 0.3612(4) 0.5744(3) 0.1999(3) 0.0236(10) Uani 1 1 d . . . . .
C79 C 0.4407(4) 0.5884(3) 0.2633(3) 0.0258(10) Uani 1 1 d . . . . .
C80 C 0.4229(4) 0.6306(3) 0.3391(3) 0.0253(10) Uani 1 1 d . . . . .
C81 C 0.4569(4) 0.5880(3) 0.3901(3) 0.0267(10) Uani 1 1 d . . . . .
C82 C 0.4946(4) 0.5181(3) 0.3447(3) 0.0270(11) Uani 1 1 d . . . . .
C83 C 0.4674(4) 0.4369(3) 0.3577(3) 0.0255(10) Uani 1 1 d . . . . .
C84 C 0.1206(4) 0.2018(3) 0.1522(2) 0.0200(9) Uani 1 1 d . . . . .
C85 C 0.2402(4) 0.2233(3) 0.1814(3) 0.0218(10) Uani 1 1 d . . . . .
C86 C 0.1363(4) 0.2003(3) 0.2785(3) 0.0221(10) Uani 1 1 d . . . . .
C87 C 0.0244(4) 0.2695(3) 0.3615(3) 0.0223(10) Uani 1 1 d . . . . .
C88 C 0.4483(4) 0.4381(3) 0.2060(3) 0.0263(10) Uani 1 1 d . . . . .
C89 C 0.4335(4) 0.3540(3) 0.2957(3) 0.0257(10) Uani 1 1 d . . . . .
C90 C 0.4854(4) 0.5194(3) 0.2667(3) 0.0268(11) Uani 1 1 d . . . . .
C91 C 0.3669(4) 0.4891(3) 0.4623(3) 0.0266(10) Uani 1 1 d . . . . .
C92 C 0.0537(4) 0.5129(3) 0.1670(3) 0.0220(9) Uani 1 1 d . . . . .
C93 C 0.1637(4) 0.5359(3) 0.1504(3) 0.0229(10) Uani 1 1 d . . . . .
C94 C 0.2019(4) 0.4668(3) 0.1064(3) 0.0238(10) Uani 1 1 d . . . . .
C95 C -0.0201(4) 0.4200(3) 0.1413(3) 0.0218(9) Uani 1 1 d . . . . .
C96 C 0.0143(4) 0.3538(3) 0.0961(3) 0.0225(10) Uani 1 1 d . . . . .
C97 C 0.0878(4) 0.2412(3) 0.1020(2) 0.0207(9) Uani 1 1 d . . . . .
C98 C 0.0555(4) 0.1877(3) 0.2135(2) 0.0200(9) Uani 1 1 d . . . . .
C99 C -0.0408(4) 0.2116(3) 0.2213(3) 0.0203(9) Uani 1 1 d . . . . .

loop_
_atom_site_aniso_label
_atom_site_aniso_U_11
_atom_site_aniso_U_22
_atom_site_aniso_U_33
_atom_site_aniso_U_23
_atom_site_aniso_U_13
_atom_site_aniso_U_12
S7 0.109(2) 0.148(3) 0.131(2) 0.077(2) 0.068(2) 0.082(2)
C103 0.075(8) 0.087(9) 0.072(7) 0.040(7) 0.036(6) 0.052(7)
S5 0.0878(17) 0.0644(14) 0.126(2) 0.0468(14) 0.0283(15) 0.0279(13)
S6 0.0703(14) 0.0632(13) 0.1134(19) 0.0332(13) -0.0048(13) 0.0214(11)
C102 0.041(4) 0.062(4) 0.072(5) 0.034(4) -0.001(3) -0.006(3)
S3 0.0742(14) 0.0571(12) 0.0985(16) 0.0336(11) 0.0080(12) 0.0335(11)
S4 0.100(2) 0.105(2) 0.112(2) -0.0223(17) 0.0093(17) 0.0472(18)
C101 0.051(4) 0.075(5) 0.075(5) 0.034(4) 0.010(4) 0.026(4)
S1 0.0654(14) 0.0686(14) 0.0955(16) 0.0295(12) -0.0122(12) 0.0018(11)
S2 0.0815(15) 0.0878(16) 0.0640(12) 0.0196(11) 0.0159(11) 0.0381(13)
C100 0.053(4) 0.041(4) 0.066(4) 0.004(3) -0.011(3) 0.022(3)
O1 0.040(2) 0.033(2) 0.037(2) 0.0069(16) 0.0138(17) 0.0155(17)
O2 0.0268(18) 0.0210(16) 0.0254(17) 0.0017(14) 0.0041(14) 0.0078(14)
O3 0.025(2) 0.0261(19) 0.051(2) -0.0024(17) -0.0164(17) 0.0044(16)
O4 0.0202(18) 0.0255(18) 0.049(2) 0.0096(16) -0.0079(15) 0.0100(15)
C1 0.018(2) 0.021(2) 0.023(2) 0.0028(18) 0.0024(18) 0.0063(19)
C2 0.008(2) 0.023(2) 0.024(2) 0.0040(19) 0.0026(17) 0.0033(17)
C3 0.014(2) 0.022(2) 0.026(2) 0.0030(19) -0.0004(18) 0.0052(18)
C4 0.016(2) 0.022(2) 0.026(2) 0.0027(19) 0.0001(18) 0.0049(19)
C5 0.019(2) 0.027(3) 0.052(3) 0.013(2) -0.008(2) 0.011(2)
C6 0.084(6) 0.107(6) 0.045(4) 0.025(4) 0.005(4) 0.069(5)
C7 0.043(4) 0.092(5) 0.075(5) 0.038(4) 0.022(3) 0.046(4)
C8 0.053(5) 0.052(4) 0.148(8) 0.038(5) -0.032(5) 0.017(4)
C9 0.015(2) 0.025(2) 0.026(2) 0.003(2) -0.0024(18) 0.0052(19)
C10 0.031(3) 0.023(2) 0.041(3) 0.011(2) 0.006(2) 0.008(2)
C11 0.075(5) 0.024(3) 0.047(4) 0.004(3) -0.003(3) 0.007(3)
C12 0.044(3) 0.035(3) 0.055(4) 0.024(3) 0.016(3) 0.015(3)
C13 0.044(4) 0.045(3) 0.074(4) 0.031(3) 0.012(3) 0.026(3)
C14 0.013(2) 0.021(2) 0.029(2) 0.0048(19) 0.0014(18) 0.0059(18)
C15 0.019(2) 0.023(2) 0.027(2) 0.0028(19) -0.0004(19) 0.0109(19)
C16 0.013(2) 0.020(2) 0.029(2) -0.0017(19) -0.0050(18) 0.0034(18)
C17 0.021(2) 0.026(2) 0.035(3) 0.007(2) 0.003(2) 0.011(2)
C18 0.022(2) 0.028(3) 0.035(3) 0.005(2) 0.002(2) 0.008(2)
C19 0.034(3) 0.034(3) 0.039(3) 0.009(2) 0.009(2) 0.017(2)
C20 0.023(3) 0.037(3) 0.043(3) 0.009(2) 0.009(2) 0.011(2)
C21 0.020(3) 0.035(3) 0.047(3) 0.013(2) 0.000(2) 0.011(2)
C22 0.023(2) 0.028(2) 0.033(3) 0.008(2) 0.002(2) 0.013(2)
C23 0.021(2) 0.030(3) 0.032(3) 0.004(2) -0.001(2) 0.014(2)
C24 0.020(2) 0.026(2) 0.034(3) 0.003(2) -0.001(2) 0.012(2)
C25 0.035(3) 0.032(3) 0.036(3) 0.004(2) -0.002(2) 0.016(2)
C26 0.055(4) 0.051(4) 0.039(3) 0.017(3) 0.011(3) 0.028(3)
C27 0.037(3) 0.041(3) 0.047(3) 0.019(3) 0.012(3) 0.012(3)
C28 0.026(3) 0.028(3) 0.039(3) 0.003(2) 0.002(2) 0.013(2)
C29 0.027(3) 0.029(3) 0.034(3) 0.007(2) 0.002(2) 0.017(2)
C30 0.014(2) 0.019(2) 0.028(2) 0.0021(19) -0.0012(18) 0.0067(18)
C31 0.014(2) 0.021(2) 0.028(2) 0.0060(19) 0.0038(18) 0.0029(18)
C32 0.016(2) 0.019(2) 0.029(2) 0.0019(19) -0.0035(18) 0.0023(18)
C33 0.021(2) 0.027(2) 0.033(3) 0.007(2) 0.005(2) 0.011(2)
C34 0.032(3) 0.030(3) 0.026(2) 0.004(2) 0.003(2) 0.012(2)
C35 0.046(3) 0.035(3) 0.031(3) 0.012(2) 0.007(2) 0.019(3)
C36 0.045(3) 0.031(3) 0.042(3) 0.015(2) 0.020(3) 0.012(3)
C37 0.023(3) 0.024(2) 0.040(3) 0.004(2) 0.006(2) 0.006(2)
C38 0.023(2) 0.023(2) 0.033(3) 0.004(2) 0.004(2) 0.013(2)
C39 0.023(2) 0.022(2) 0.030(2) 0.007(2) 0.0047(19) 0.011(2)
C40 0.021(2) 0.026(3) 0.041(3) 0.008(2) 0.003(2) 0.007(2)
C41 0.029(3) 0.030(3) 0.048(3) 0.012(2) 0.016(2) 0.013(2)
C42 0.041(3) 0.035(3) 0.037(3) 0.010(2) 0.016(2) 0.018(3)
C43 0.028(3) 0.023(2) 0.035(3) 0.003(2) 0.005(2) 0.010(2)
C44 0.023(2) 0.025(2) 0.029(2) 0.006(2) 0.003(2) 0.008(2)
C45 0.015(2) 0.020(2) 0.030(2) -0.0015(19) -0.0036(18) 0.0050(18)
C46 0.013(2) 0.027(2) 0.030(2) 0.009(2) 0.0076(18) 0.0103(19)
C47 0.019(2) 0.023(2) 0.026(2) 0.0116(19) 0.0024(18) 0.0066(19)
C48 0.019(2) 0.022(2) 0.031(2) -0.001(2) 0.0001(19) 0.0099(19)
C49 0.019(2) 0.020(2) 0.028(2) -0.0013(19) 0.0015(19) 0.0064(19)
C50 0.016(2) 0.016(2) 0.032(3) -0.0010(19) -0.0016(19) 0.0008(18)
C51 0.016(2) 0.017(2) 0.029(2) 0.0039(19) -0.0008(18) 0.0033(18)
C52 0.022(2) 0.021(2) 0.031(2) 0.005(2) 0.006(2) 0.0050(19)
C53 0.015(2) 0.020(2) 0.026(2) 0.0014(19) 0.0002(18) 0.0047(18)
C54 0.012(2) 0.021(2) 0.026(2) 0.0034(18) 0.0012(17) 0.0060(18)
C55 0.013(2) 0.025(2) 0.026(2) 0.0051(19) 0.0011(17) 0.0089(18)
C56 0.0044(19) 0.025(2) 0.034(2) 0.006(2) -0.0006(17) 0.0050(17)
C57 0.008(2) 0.024(2) 0.035(3) 0.009(2) 0.0063(18) 0.0046(18)
C58 0.017(2) 0.028(2) 0.027(2) 0.007(2) 0.0087(18) 0.0105(19)
C59 0.021(2) 0.029(3) 0.024(2) 0.004(2) 0.0048(19) 0.009(2)
C60 0.024(2) 0.025(2) 0.020(2) -0.0002(19) 0.0057(19) 0.009(2)
C61 0.016(2) 0.024(2) 0.027(2) -0.0011(19) 0.0028(18) 0.0087(19)
C62 0.025(3) 0.030(3) 0.020(2) 0.002(2) 0.0029(19) 0.012(2)
C63 0.018(2) 0.019(2) 0.025(2) -0.0040(18) -0.0037(18) 0.0038(18)
C64 0.019(2) 0.026(2) 0.024(2) -0.003(2) -0.0093(19) 0.005(2)
C65 0.023(2) 0.029(3) 0.017(2) 0.0014(19) -0.0028(18) 0.009(2)
C66 0.020(2) 0.027(2) 0.022(2) 0.0065(19) 0.0067(18) 0.007(2)
C67 0.020(2) 0.027(2) 0.019(2) 0.0070(19) -0.0026(18) 0.0079(19)
C68 0.025(2) 0.027(2) 0.022(2) 0.0067(19) -0.0016(19) 0.012(2)
C69 0.017(2) 0.027(2) 0.024(2) 0.0017(19) -0.0035(18) 0.010(2)
C70 0.021(2) 0.022(2) 0.020(2) 0.0022(18) 0.0005(18) 0.0057(19)
C71 0.020(2) 0.028(2) 0.025(2) 0.002(2) -0.0058(19) 0.012(2)
C72 0.013(2) 0.025(2) 0.026(2) 0.0000(19) 0.0038(18) 0.0078(19)
C73 0.009(2) 0.025(2) 0.036(3) 0.004(2) 0.0041(18) 0.0056(18)
C74 0.018(2) 0.025(2) 0.019(2) 0.0034(18) 0.0020(17) 0.0081(19)
C75 0.017(2) 0.024(2) 0.022(2) 0.0006(18) 0.0068(18) 0.0092(19)
C76 0.011(2) 0.027(2) 0.027(2) 0.005(2) 0.0045(18) 0.0028(19)
C77 0.016(2) 0.023(2) 0.027(2) 0.006(2) 0.0045(18) -0.0003(19)
C78 0.015(2) 0.023(2) 0.029(2) 0.007(2) 0.0059(18) 0.0026(18)
C79 0.015(2) 0.024(2) 0.033(3) 0.007(2) 0.0014(19) 0.0028(19)
C80 0.014(2) 0.021(2) 0.029(2) 0.0006(19) -0.0020(18) -0.0026(18)
C81 0.012(2) 0.022(2) 0.035(3) 0.002(2) -0.0052(19) -0.0001(18)
C82 0.007(2) 0.027(2) 0.034(3) -0.001(2) -0.0056(18) 0.0026(18)
C83 0.014(2) 0.024(2) 0.033(3) 0.003(2) -0.0014(19) 0.0064(19)
C84 0.013(2) 0.016(2) 0.023(2) -0.0011(17) -0.0003(17) 0.0026(17)
C85 0.017(2) 0.019(2) 0.028(2) 0.0011(18) 0.0044(18) 0.0108(18)
C86 0.019(2) 0.020(2) 0.025(2) 0.0041(19) 0.0007(18) 0.0079(19)
C87 0.018(2) 0.024(2) 0.027(2) 0.0116(19) 0.0040(18) 0.0075(19)
C88 0.015(2) 0.030(3) 0.032(3) 0.006(2) 0.0103(19) 0.008(2)
C89 0.006(2) 0.028(2) 0.038(3) 0.007(2) -0.0006(18) 0.0053(18)
C90 0.008(2) 0.026(2) 0.041(3) 0.010(2) 0.0049(19) -0.0012(18)
C91 0.022(2) 0.027(3) 0.023(2) 0.002(2) -0.0059(19) 0.008(2)
C92 0.018(2) 0.021(2) 0.026(2) 0.0082(19) -0.0009(18) 0.0058(18)
C93 0.021(2) 0.022(2) 0.026(2) 0.0071(19) 0.0022(18) 0.0085(19)
C94 0.021(2) 0.027(2) 0.023(2) 0.0076(19) 0.0057(18) 0.008(2)
C95 0.016(2) 0.022(2) 0.024(2) 0.0046(19) -0.0005(18) 0.0064(18)
C96 0.013(2) 0.028(2) 0.024(2) 0.0074(19) -0.0011(17) 0.0072(19)
C97 0.015(2) 0.019(2) 0.022(2) 0.0007(18) 0.0013(17) 0.0057(18)
C98 0.019(2) 0.013(2) 0.022(2) -0.0008(17) -0.0025(17) 0.0044(17)
C99 0.013(2) 0.016(2) 0.026(2) 0.0042(18) 0.0028(17) 0.0010(17)

loop_
_atom_type_symbol
_atom_type_description
_atom_type_scat_dispersion_real
_atom_type_scat_dispersion_imag
_atom_type_scat_source
C C 0.0033 0.0016 'International Tables Vol C Tables 4.2.6.8 and 6.1.1.4'
H H 0.0000 0.0000 'International Tables Vol C Tables 4.2.6.8 and 6.1.1.4'
O O 0.0106 0.0060 'International Tables Vol C Tables 4.2.6.8 and 6.1.1.4'
S S 0.1246 0.1234 'International Tables Vol C Tables 4.2.6.8 and 6.1.1.4'

loop_
_geom_angle_atom_site_label_1
_geom_angle_atom_site_label_2
_geom_angle_atom_site_label_3
_geom_angle
_geom_angle_site_symmetry_1
S7 C103 S7 180.0 2_665
S5 C102 S6 179.7(6) .
S4 C101 S3 177.6(6) .
S2 C100 S1 177.5(5) .
C9 O2 C10 122.0(4) .
C4 O4 C5 122.4(4) .
C3 C1 C2 58.4(3) .
C96 C1 C2 115.9(4) .
C96 C1 C3 129.1(4) .
C96 C1 C97 105.1(4) .
C97 C1 C2 115.1(4) .
C97 C1 C3 123.3(4) .
C3 C2 C1 58.7(3) .
C56 C2 C1 115.9(4) .
C56 C2 C3 128.4(4) .
C99 C2 C1 116.4(4) .
C99 C2 C3 124.1(4) .
C99 C2 C56 104.6(4) .
C1 C3 C9 116.2(4) .
C2 C3 C1 62.9(3) .
C2 C3 C9 117.2(4) .
C4 C3 C1 123.3(4) .
C4 C3 C2 122.3(4) .
C4 C3 C9 108.8(4) .
O3 C4 O4 127.3(4) .
O3 C4 C3 120.5(4) .
O4 C4 C3 112.1(4) .
O4 C5 C6 110.7(5) .
O4 C5 C7 107.8(5) .
C7 C5 C6 113.5(6) .
C8 C5 O4 102.8(4) .
C8 C5 C6 110.3(7) .
C8 C5 C7 111.1(6) .
O1 C9 O2 128.1(5) .
O1 C9 C3 122.9(4) .
O2 C9 C3 109.1(4) .
O2 C10 C11 110.2(4) .
O2 C10 C12 101.4(4) .
O2 C10 C13 108.5(4) .
C11 C10 C12 110.9(5) .
C11 C10 C13 113.2(5) .
C13 C10 C12 112.0(5) .
C16 C14 C15 107.5(3) .
C85 C14 C15 114.4(4) .
C85 C14 C16 112.3(4) .
C85 C14 C86 99.8(3) .
C86 C14 C15 113.8(4) .
C86 C14 C16 108.9(4) .
C23 C15 C14 108.0(4) .
C69 C15 C14 114.3(4) .
C69 C15 C23 109.6(4) .
C89 C15 C14 114.3(4) .
C89 C15 C23 110.1(4) .
C89 C15 C69 100.3(4) .
C17 C16 C14 107.7(4) .
C17 C16 C29 108.7(4) .
C29 C16 C14 106.4(4) .
C18 C17 C16 126.7(4) .
C18 C17 C22 120.0(4) .
C22 C17 C16 113.4(4) .
C17 C18 C19 118.8(5) .
C20 C19 C18 120.9(5) .
C19 C20 C21 120.3(5) .
C22 C21 C20 119.5(5) .
C17 C22 C23 112.8(4) .
C21 C22 C17 120.5(5) .
C21 C22 C23 126.7(5) .
C22 C23 C15 107.3(4) .
C24 C23 C15 106.0(4) .
C24 C23 C22 108.6(4) .
C25 C24 C23 126.1(5) .
C25 C24 C29 120.8(5) .
C29 C24 C23 113.0(4) .
C24 C25 C26 119.3(5) .
C27 C26 C25 119.8(5) .
C26 C27 C28 120.9(5) .
C27 C28 C29 119.1(5) .
C24 C29 C16 113.5(4) .
C24 C29 C28 120.2(5) .
C28 C29 C16 126.3(5) .
C32 C30 C53 107.1(3) .
C54 C30 C32 108.8(4) .
C54 C30 C53 115.0(4) .
C54 C30 C92 100.4(3) .
C92 C30 C32 111.2(4) .
C92 C30 C53 114.3(4) .
C87 C31 C57 120.8(4) .
C87 C31 C99 119.8(4) .
C99 C31 C57 108.0(4) .
C33 C32 C30 108.3(4) .
C33 C32 C39 107.7(4) .
C39 C32 C30 106.4(4) .
C34 C33 C32 127.4(4) .
C34 C33 C38 119.7(5) .
C38 C33 C32 112.9(4) .
C35 C34 C33 119.5(5) .
C36 C35 C34 120.8(5) .
C35 C36 C37 120.4(5) .
C36 C37 C38 119.0(5) .
C33 C38 C45 113.2(4) .
C37 C38 C33 120.5(5) .
C37 C38 C45 126.2(4) .
C40 C39 C32 126.3(4) .
C40 C39 C44 120.6(4) .
C44 C39 C32 113.0(4) .
C39 C40 C41 118.5(5) .
C42 C41 C40 121.2(5) .
C41 C42 C43 120.2(5) .
C42 C43 C44 118.9(5) .
C39 C44 C43 120.5(5) .
C39 C44 C45 113.0(4) .
C43 C44 C45 126.4(4) .
C38 C45 C53 108.4(4) .
C44 C45 C38 108.0(4) .
C44 C45 C53 106.6(4) .
C54 C46 C58 120.4(4) .
C54 C46 C61 119.8(4) .
C58 C46 C61 107.7(4) .
C86 C47 C68 119.9(4) .
C86 C47 C87 119.8(4) .
C87 C47 C68 107.7(4) .
C49 C48 C53 110.6(4) .
C61 C48 C49 119.1(4) .
C61 C48 C53 124.6(4) .
C50 C49 C48 107.5(4) .
C63 C49 C48 121.0(4) .
C63 C49 C50 120.5(4) .
C49 C50 C51 109.0(4) .
C80 C50 C49 120.2(4) .
C80 C50 C51 120.9(4) .
C50 C51 C53 109.8(4) .
C52 C51 C50 119.4(4) .
C52 C51 C53 124.5(4) .
C51 C52 C78 120.0(4) .
C51 C52 C93 120.2(4) .
C78 C52 C93 107.6(4) .
C45 C53 C30 108.5(4) .
C48 C53 C30 113.7(4) .
C48 C53 C45 110.1(4) .
C48 C53 C51 99.6(4) .
C51 C53 C30 114.2(4) .
C51 C53 C45 110.6(4) .
C46 C54 C30 124.3(4) .
C46 C54 C55 119.4(4) .
C55 C54 C30 110.6(4) .
C54 C55 C95 107.7(4) .
C56 C55 C54 121.0(4) .
C56 C55 C95 121.0(4) .
C55 C56 C2 122.5(4) .
C55 C56 C57 118.9(4) .
C57 C56 C2 108.1(4) .
C56 C57 C31 109.3(4) .
C58 C57 C31 119.3(4) .
C58 C57 C56 120.3(4) .
C46 C58 C59 108.5(4) .
C57 C58 C46 119.8(4) .
C57 C58 C59 120.0(4) .
C60 C59 C58 108.3(4) .
C66 C59 C58 120.0(4) .
C66 C59 C60 120.4(4) .
C59 C60 C61 108.2(4) .
C62 C60 C59 120.3(4) .
C62 C60 C61 120.9(4) .
C48 C61 C46 120.3(4) .
C48 C61 C60 120.1(4) .
C60 C61 C46 107.2(4) .
C60 C62 C63 118.8(4) .
C60 C62 C65 119.7(4) .
C63 C62 C65 108.4(4) .
C49 C63 C62 119.9(4) .
C49 C63 C64 119.9(4) .
C62 C63 C64 107.9(4) .
C81 C64 C63 119.3(4) .
C81 C64 C91 120.8(4) .
C91 C64 C63 106.8(4) .
C67 C65 C62 120.1(4) .
C67 C65 C91 118.7(4) .
C91 C65 C62 107.6(4) .
C59 C66 C67 119.6(4) .
C59 C66 C87 120.5(4) .
C87 C66 C67 108.2(4) .
C65 C67 C66 120.0(4) .
C65 C67 C68 120.6(4) .
C68 C67 C66 107.8(4) .
C67 C68 C47 107.6(4) .
C69 C68 C47 120.5(4) .
C69 C68 C67 120.2(4) .
C68 C69 C15 124.5(4) .
C68 C69 C71 119.3(4) .
C71 C69 C15 110.2(4) .
C94 C70 C74 119.9(4) .
C94 C70 C96 119.9(4) .
C96 C70 C74 109.2(4) .
C69 C71 C83 108.0(4) .
C91 C71 C69 121.4(4) .
C91 C71 C83 120.2(4) .
C75 C72 C73 107.8(4) .
C85 C72 C73 120.8(4) .
C85 C72 C75 119.8(4) .
C88 C73 C72 106.8(4) .
C89 C73 C72 119.6(4) .
C89 C73 C88 120.7(4) .
C75 C74 C70 120.3(4) .
C75 C74 C97 120.3(4) .
C97 C74 C70 107.9(4) .
C72 C75 C76 108.6(4) .
C74 C75 C72 120.3(4) .
C74 C75 C76 119.6(4) .
C77 C76 C75 120.4(4) .
C77 C76 C88 120.0(4) .
C88 C76 C75 107.9(4) .
C76 C77 C78 120.3(4) .
C76 C77 C94 120.0(4) .
C78 C77 C94 108.7(4) .
C77 C78 C52 107.7(4) .
C79 C78 C52 121.0(4) .
C79 C78 C77 119.8(4) .
C78 C79 C80 118.8(4) .
C78 C79 C90 120.2(4) .
C80 C79 C90 108.3(4) .
C50 C80 C79 119.7(4) .
C50 C80 C81 119.3(4) .
C79 C80 C81 108.1(4) .
C64 C81 C80 120.8(4) .
C64 C81 C82 119.4(4) .
C80 C81 C82 107.6(4) .
C83 C82 C81 120.4(4) .
C83 C82 C90 119.6(4) .
C90 C82 C81 107.9(4) .
C82 C83 C71 119.7(4) .
C82 C83 C89 121.7(4) .
C89 C83 C71 108.1(4) .
C85 C84 C98 107.7(4) .
C97 C84 C85 120.8(4) .
C97 C84 C98 120.7(4) .
C72 C85 C14 123.7(4) .
C72 C85 C84 119.6(4) .
C84 C85 C14 110.6(4) .
C47 C86 C14 124.5(4) .
C47 C86 C98 119.3(4) .
C98 C86 C14 110.8(4) .
C31 C87 C47 120.4(4) .
C31 C87 C66 119.3(4) .
C47 C87 C66 108.8(4) .
C76 C88 C73 108.9(4) .
C90 C88 C73 120.2(4) .
C90 C88 C76 119.7(5) .
C73 C89 C15 124.8(4) .
C73 C89 C83 119.1(4) .
C83 C89 C15 110.1(4) .
C82 C90 C79 108.2(4) .
C88 C90 C79 120.0(5) .
C88 C90 C82 118.8(4) .
C65 C91 C64 109.2(4) .
C71 C91 C64 119.4(4) .
C71 C91 C65 119.8(4) .
C93 C92 C30 124.1(4) .
C93 C92 C95 119.4(4) .
C95 C92 C30 110.0(4) .
C92 C93 C52 120.6(4) .
C92 C93 C94 119.4(4) .
C94 C93 C52 108.0(4) .
C70 C94 C77 119.8(4) .
C70 C94 C93 120.7(4) .
C93 C94 C77 108.0(4) .
C92 C95 C55 107.9(4) .
C96 C95 C55 121.0(4) .
C96 C95 C92 121.4(4) .
C70 C96 C1 107.9(4) .
C95 C96 C1 123.3(4) .
C95 C96 C70 119.0(4) .
C74 C97 C1 108.5(4) .
C84 C97 C1 123.3(4) .
C84 C97 C74 119.1(4) .
C86 C98 C84 107.5(4) .
C99 C98 C84 120.6(4) .
C99 C98 C86 122.0(4) .
C31 C99 C2 108.9(4) .
C98 C99 C2 123.2(4) .
C98 C99 C31 118.6(4) .

loop_
_geom_bond_atom_site_label_1
_geom_bond_atom_site_label_2
_geom_bond_distance
_geom_bond_site_symmetry_2
S7 C103 1.524(4) .
C103 S7 1.524(4) 2_665
S5 C102 1.528(9) .
S6 C102 1.534(9) .
S3 C101 1.550(9) .
S4 C101 1.524(9) .
S1 C100 1.539(8) .
S2 C100 1.536(8) .
O1 C9 1.184(6) .
O2 C9 1.324(6) .
O2 C10 1.500(6) .
O3 C4 1.196(6) .
O4 C4 1.316(6) .
O4 C5 1.495(6) .
C1 C2 1.590(6) .
C1 C3 1.526(6) .
C1 C96 1.485(7) .
C1 C97 1.493(6) .
C2 C3 1.521(6) .
C2 C56 1.510(6) .
C2 C99 1.487(6) .
C3 C4 1.513(6) .
C3 C9 1.540(6) .
C5 C6 1.509(9) .
C5 C7 1.495(8) .
C5 C8 1.494(9) .
C10 C11 1.504(8) .
C10 C12 1.517(7) .
C10 C13 1.511(8) .
C14 C15 1.614(6) .
C14 C16 1.585(6) .
C14 C85 1.524(7) .
C14 C86 1.533(6) .
C15 C23 1.589(6) .
C15 C69 1.535(6) .
C15 C89 1.520(7) .
C16 C17 1.498(6) .
C16 C29 1.513(7) .
C17 C18 1.396(7) .
C17 C22 1.399(7) .
C18 C19 1.398(7) .
C19 C20 1.373(8) .
C20 C21 1.396(8) .
C21 C22 1.379(7) .
C22 C23 1.519(7) .
C23 C24 1.515(7) .
C24 C25 1.384(7) .
C24 C29 1.387(7) .
C25 C26 1.401(8) .
C26 C27 1.387(9) .
C27 C28 1.389(8) .
C28 C29 1.395(7) .
C30 C32 1.604(6) .
C30 C53 1.606(6) .
C30 C54 1.524(6) .
C30 C92 1.535(6) .
C31 C57 1.456(7) .
C31 C87 1.403(6) .
C31 C99 1.440(6) .
C32 C33 1.508(7) .
C32 C39 1.523(7) .
C33 C34 1.390(7) .
C33 C38 1.397(7) .
C34 C35 1.380(8) .
C35 C36 1.380(8) .
C36 C37 1.387(8) .
C37 C38 1.389(7) .
C38 C45 1.510(7) .
C39 C40 1.384(7) .
C39 C44 1.393(7) .
C40 C41 1.398(7) .
C41 C42 1.384(8) .
C42 C43 1.390(7) .
C43 C44 1.396(7) .
C44 C45 1.507(6) .
C45 C53 1.579(6) .
C46 C54 1.372(7) .
C46 C58 1.427(7) .
C46 C61 1.486(6) .
C47 C68 1.474(6) .
C47 C86 1.391(6) .
C47 C87 1.425(6) .
C48 C49 1.445(6) .
C48 C53 1.525(7) .
C48 C61 1.374(7) .
C49 C50 1.434(7) .
C49 C63 1.391(7) .
C50 C51 1.438(7) .
C50 C80 1.405(7) .
C51 C52 1.374(7) .
C51 C53 1.534(6) .
C52 C78 1.458(7) .
C52 C93 1.473(7) .
C54 C55 1.436(6) .
C55 C56 1.387(7) .
C55 C95 1.471(6) .
C56 C57 1.424(7) .
C57 C58 1.396(7) .
C58 C59 1.459(7) .
C59 C60 1.442(7) .
C59 C66 1.394(7) .
C60 C61 1.449(7) .
C60 C62 1.389(7) .
C62 C63 1.441(7) .
C62 C65 1.451(7) .
C63 C64 1.462(7) .
C64 C81 1.389(7) .
C64 C91 1.450(7) .
C65 C67 1.399(7) .
C65 C91 1.430(7) .
C66 C67 1.446(6) .
C66 C87 1.446(6) .
C67 C68 1.445(7) .
C68 C69 1.373(7) .
C69 C71 1.422(7) .
C70 C74 1.457(7) .
C70 C94 1.395(6) .
C70 C96 1.427(6) .
C71 C83 1.459(7) .
C71 C91 1.396(7) .
C72 C73 1.489(6) .
C72 C75 1.433(7) .
C72 C85 1.379(7) .
C73 C88 1.450(7) .
C73 C89 1.366(7) .
C74 C75 1.388(6) .
C74 C97 1.425(6) .
C75 C76 1.457(6) .
C76 C77 1.389(7) .
C76 C88 1.444(7) .
C77 C78 1.449(6) .
C77 C94 1.456(6) .
C78 C79 1.388(7) .
C79 C80 1.443(7) .
C79 C90 1.445(7) .
C80 C81 1.450(7) .
C81 C82 1.459(7) .
C82 C83 1.388(7) .
C82 C90 1.444(7) .
C83 C89 1.432(7) .
C84 C85 1.435(6) .
C84 C97 1.390(7) .
C84 C98 1.472(6) .
C86 C98 1.428(6) .
C88 C90 1.401(7) .
C92 C93 1.381(6) .
C92 C95 1.444(6) .
C93 C94 1.444(6) .
C95 C96 1.387(6) .
C98 C99 1.380(6) .

loop_
_geom_torsion_atom_site_label_1
_geom_torsion_atom_site_label_2
_geom_torsion_atom_site_label_3
_geom_torsion_atom_site_label_4
_geom_torsion
C1 C2 C3 C4 -114.0(5)
C1 C2 C3 C9 107.1(4)
C1 C2 C56 C55 4.4(6)
C1 C2 C56 C57 -139.7(4)
C1 C2 C99 C31 139.8(4)
C1 C2 C99 C98 -6.1(6)
C1 C3 C4 O3 155.5(5)
C1 C3 C4 O4 -24.7(6)
C1 C3 C9 O1 -58.1(6)
C1 C3 C9 O2 122.7(4)
C2 C1 C3 C4 112.5(5)
C2 C1 C3 C9 -108.7(4)
C2 C1 C96 C70 139.6(4)
C2 C1 C96 C95 -5.7(6)
C2 C1 C97 C74 -140.3(4)
C2 C1 C97 C84 6.1(6)
C2 C3 C4 O3 -127.8(5)
C2 C3 C4 O4 52.0(6)
C2 C3 C9 O1 -129.6(5)
C2 C3 C9 O2 51.2(5)
C2 C56 C57 C31 6.2(5)
C2 C56 C57 C58 149.9(4)
C3 C1 C2 C56 -120.8(4)
C3 C1 C2 C99 115.5(4)
C3 C1 C96 C70 -151.3(4)
C3 C1 C96 C95 63.4(7)
C3 C1 C97 C74 152.3(4)
C3 C1 C97 C84 -61.2(6)
C3 C2 C56 C55 -65.0(6)
C3 C2 C56 C57 150.9(4)
C3 C2 C99 C31 -151.5(4)
C3 C2 C99 C98 62.6(6)
C4 O4 C5 C6 -57.3(7)
C4 O4 C5 C7 67.4(6)
C4 O4 C5 C8 -175.1(6)
C4 C3 C9 O1 86.3(5)
C4 C3 C9 O2 -92.9(4)
C5 O4 C4 O3 2.9(8)
C5 O4 C4 C3 -176.9(4)
C9 O2 C10 C11 -57.5(6)
C9 O2 C10 C12 -175.0(4)
C9 O2 C10 C13 67.0(6)
C9 C3 C4 O3 14.1(6)
C9 C3 C4 O4 -166.1(4)
C10 O2 C9 O1 3.6(7)
C10 O2 C9 C3 -177.3(4)
C14 C15 C23 C22 56.2(5)
C14 C15 C23 C24 -59.7(5)
C14 C15 C69 C68 12.3(7)
C14 C15 C69 C71 -140.1(4)
C14 C15 C89 C73 -12.2(6)
C14 C15 C89 C83 140.0(4)
C14 C16 C17 C18 -118.9(5)
C14 C16 C17 C22 60.4(5)
C14 C16 C29 C24 -63.1(5)
C14 C16 C29 C28 114.8(5)
C14 C86 C98 C84 -11.8(5)
C14 C86 C98 C99 -157.6(4)
C15 C14 C16 C17 -59.4(5)
C15 C14 C16 C29 57.0(4)
C15 C14 C85 C72 12.2(6)
C15 C14 C85 C84 -140.0(4)
C15 C14 C86 C47 -13.4(6)
C15 C14 C86 C98 140.3(4)
C15 C23 C24 C25 -114.0(5)
C15 C23 C24 C29 60.8(5)
C15 C69 C71 C83 11.4(5)
C15 C69 C71 C91 156.3(4)
C16 C14 C15 C23 2.0(5)
C16 C14 C15 C69 -120.3(4)
C16 C14 C15 C89 124.9(4)
C16 C14 C85 C72 -110.7(5)
C16 C14 C85 C84 97.1(4)
C16 C14 C86 C47 106.5(5)
C16 C14 C86 C98 -99.7(4)
C16 C17 C18 C19 179.6(5)
C16 C17 C22 C21 -177.9(5)
C16 C17 C22 C23 1.9(6)
C17 C16 C29 C24 52.6(5)
C17 C16 C29 C28 -129.5(5)
C17 C18 C19 C20 -1.4(8)
C17 C22 C23 C15 -61.9(5)
C17 C22 C23 C24 52.3(5)
C18 C17 C22 C21 1.5(8)
C18 C17 C22 C23 -178.7(5)
C18 C19 C20 C21 0.6(9)
C19 C20 C21 C22 1.2(8)
C20 C21 C22 C17 -2.2(8)
C20 C21 C22 C23 178.0(5)
C21 C22 C23 C15 117.9(5)
C21 C22 C23 C24 -128.0(5)
C22 C17 C18 C19 0.3(8)
C22 C23 C24 C25 131.0(5)
C22 C23 C24 C29 -54.3(5)
C23 C15 C69 C68 -109.1(5)
C23 C15 C69 C71 98.6(5)
C23 C15 C89 C73 109.5(5)
C23 C15 C89 C83 -98.2(4)
C23 C24 C25 C26 176.0(5)
C23 C24 C29 C16 1.8(6)
C23 C24 C29 C28 -176.2(4)
C24 C25 C26 C27 -1.4(8)
C25 C24 C29 C16 176.9(4)
C25 C24 C29 C28 -1.2(7)
C25 C26 C27 C28 0.8(9)
C26 C27 C28 C29 -0.3(8)
C27 C28 C29 C16 -177.3(5)
C27 C28 C29 C24 0.5(7)
C29 C16 C17 C18 126.2(5)
C29 C16 C17 C22 -54.4(5)
C29 C24 C25 C26 1.6(8)
C30 C32 C33 C34 122.5(5)
C30 C32 C33 C38 -60.1(5)
C30 C32 C39 C40 -118.9(5)
C30 C32 C39 C44 62.1(5)
C30 C54 C55 C56 157.8(4)
C30 C54 C55 C95 12.6(5)
C30 C92 C93 C52 11.8(7)
C30 C92 C93 C94 149.8(4)
C30 C92 C95 C55 -10.9(5)
C30 C92 C95 C96 -157.0(4)
C31 C57 C58 C46 139.1(4)
C31 C57 C58 C59 0.1(6)
C32 C30 C53 C45 -1.3(5)
C32 C30 C53 C48 121.6(4)
C32 C30 C53 C51 -125.0(4)
C32 C30 C54 C46 -108.0(5)
C32 C30 C54 C55 98.8(4)
C32 C30 C92 C93 111.0(5)
C32 C30 C92 C95 -97.8(4)
C32 C33 C34 C35 175.7(5)
C32 C33 C38 C37 -178.7(4)
C32 C33 C38 C45 -1.0(6)
C32 C39 C40 C41 -177.0(5)
C32 C39 C44 C43 177.8(4)
C32 C39 C44 C45 -0.9(6)
C33 C32 C39 C40 125.2(5)
C33 C32 C39 C44 -53.8(5)
C33 C34 C35 C36 2.4(8)
C33 C38 C45 C44 -54.0(5)
C33 C38 C45 C53 61.2(5)
C34 C33 C38 C37 -1.0(7)
C34 C33 C38 C45 176.7(4)
C34 C35 C36 C37 -0.6(8)
C35 C36 C37 C38 -1.9(8)
C36 C37 C38 C33 2.7(7)
C36 C37 C38 C45 -174.7(5)
C37 C38 C45 C44 123.5(5)
C37 C38 C45 C53 -121.3(5)
C38 C33 C34 C35 -1.5(7)
C38 C45 C53 C30 -56.4(5)
C38 C45 C53 C48 178.7(4)
C38 C45 C53 C51 69.5(5)
C39 C32 C33 C34 -122.8(5)
C39 C32 C33 C38 54.6(5)
C39 C40 C41 C42 -1.1(8)
C39 C44 C45 C38 54.8(5)
C39 C44 C45 C53 -61.5(5)
C40 C39 C44 C43 -1.3(8)
C40 C39 C44 C45 180.0(5)
C40 C41 C42 C43 -0.2(8)
C41 C42 C43 C44 0.8(8)
C42 C43 C44 C39 -0.1(8)
C42 C43 C44 C45 178.4(5)
C43 C44 C45 C38 -123.8(5)
C43 C44 C45 C53 119.9(5)
C44 C39 C40 C41 1.9(8)
C44 C45 C53 C30 59.6(5)
C44 C45 C53 C48 -65.4(5)
C44 C45 C53 C51 -174.5(4)
C46 C54 C55 C56 3.2(6)
C46 C54 C55 C95 -142.0(4)
C46 C58 C59 C60 0.2(5)
C46 C58 C59 C66 -143.5(4)
C47 C68 C69 C15 -12.9(7)
C47 C68 C69 C71 137.2(5)
C47 C86 C98 C84 143.4(4)
C47 C86 C98 C99 -2.4(7)
C48 C49 C50 C51 0.8(5)
C48 C49 C50 C80 -145.3(4)
C48 C49 C63 C62 1.4(7)
C48 C49 C63 C64 139.2(4)
C49 C48 C53 C30 139.9(4)
C49 C48 C53 C45 -98.2(4)
C49 C48 C53 C51 18.0(5)
C49 C48 C61 C46 -137.3(5)
C49 C48 C61 C60 0.1(7)
C49 C50 C51 C52 -142.2(4)
C49 C50 C51 C53 11.2(5)
C49 C50 C80 C79 138.8(5)
C49 C50 C80 C81 1.9(6)
C49 C63 C64 C81 0.6(6)
C49 C63 C64 C91 -141.0(4)
C50 C49 C63 C62 -138.0(5)
C50 C49 C63 C64 -0.2(6)
C50 C51 C52 C78 -1.5(7)
C50 C51 C52 C93 136.4(5)
C50 C51 C53 C30 -138.9(4)
C50 C51 C53 C45 98.5(4)
C50 C51 C53 C48 -17.4(5)
C50 C80 C81 C64 -1.4(7)
C50 C80 C81 C82 140.7(4)
C51 C50 C80 C79 -3.3(7)
C51 C50 C80 C81 -140.2(5)
C51 C52 C78 C77 142.2(4)
C51 C52 C78 C79 -1.0(7)
C51 C52 C93 C92 0.1(7)
C51 C52 C93 C94 -142.2(5)
C52 C51 C53 C30 12.9(7)
C52 C51 C53 C45 -109.8(5)
C52 C51 C53 C48 134.4(5)
C52 C78 C79 C80 1.3(7)
C52 C78 C79 C90 138.5(5)
C52 C93 C94 C70 143.1(4)
C52 C93 C94 C77 -0.1(5)
C53 C30 C32 C33 58.3(5)
C53 C30 C32 C39 -57.3(4)
C53 C30 C54 C46 12.0(6)
C53 C30 C54 C55 -141.1(4)
C53 C30 C92 C93 -10.4(6)
C53 C30 C92 C95 140.8(4)
C53 C48 C49 C50 -12.6(5)
C53 C48 C49 C63 -156.6(4)
C53 C48 C61 C46 13.6(7)
C53 C48 C61 C60 151.0(4)
C53 C51 C52 C78 -150.7(4)
C53 C51 C52 C93 -12.8(7)
C54 C30 C32 C33 -176.9(4)
C54 C30 C32 C39 67.5(4)
C54 C30 C53 C45 -122.2(4)
C54 C30 C53 C48 0.6(5)
C54 C30 C53 C51 114.0(4)
C54 C30 C92 C93 -134.0(5)
C54 C30 C92 C95 17.2(5)
C54 C46 C58 C57 -1.1(6)
C54 C46 C58 C59 142.1(4)
C54 C46 C61 C48 -0.1(7)
C54 C46 C61 C60 -142.3(4)
C54 C55 C56 C2 -145.8(4)
C54 C55 C56 C57 -5.2(6)
C54 C55 C95 C92 -1.0(5)
C54 C55 C95 C96 145.3(4)
C55 C56 C57 C31 -139.5(4)
C55 C56 C57 C58 4.2(6)
C55 C95 C96 C1 5.6(7)
C55 C95 C96 C70 -136.1(5)
C56 C2 C3 C1 99.8(5)
C56 C2 C3 C4 -14.1(7)
C56 C2 C3 C9 -153.1(4)
C56 C2 C99 C31 10.5(4)
C56 C2 C99 C98 -135.4(4)
C56 C55 C95 C92 -146.2(4)
C56 C55 C95 C96 0.0(7)
C56 C57 C58 C46 -1.1(6)
C56 C57 C58 C59 -140.0(4)
C57 C31 C87 C47 -138.5(4)
C57 C31 C87 C66 0.7(6)
C57 C31 C99 C2 -7.1(5)
C57 C31 C99 C98 140.6(4)
C57 C58 C59 C60 143.3(4)
C57 C58 C59 C66 -0.5(7)
C58 C46 C54 C30 -150.9(4)
C58 C46 C54 C55 0.0(6)
C58 C46 C61 C48 142.6(4)
C58 C46 C61 C60 0.4(5)
C58 C59 C60 C61 0.1(5)
C58 C59 C60 C62 -145.0(4)
C58 C59 C66 C67 139.6(4)
C58 C59 C66 C87 0.9(7)
C59 C60 C61 C46 -0.3(5)
C59 C60 C61 C48 -142.6(4)
C59 C60 C62 C63 138.0(5)
C59 C60 C62 C65 1.3(7)
C59 C66 C67 C65 0.9(6)
C59 C66 C67 C68 -142.5(4)
C59 C66 C87 C31 -1.0(7)
C59 C66 C87 C47 142.5(4)
C60 C59 C66 C67 0.3(6)
C60 C59 C66 C87 -138.4(4)
C60 C62 C63 C49 0.8(7)
C60 C62 C63 C64 -141.4(4)
C60 C62 C65 C67 -0.1(7)
C60 C62 C65 C91 140.0(4)
C61 C46 C54 C30 -12.9(7)
C61 C46 C54 C55 138.1(4)
C61 C46 C58 C57 -143.5(4)
C61 C46 C58 C59 -0.4(5)
C61 C48 C49 C50 142.0(4)
C61 C48 C49 C63 -1.9(7)
C61 C48 C53 C30 -13.1(6)
C61 C48 C53 C45 108.8(5)
C61 C48 C53 C51 -135.0(5)
C61 C60 C62 C63 -2.6(6)
C61 C60 C62 C65 -139.3(5)
C62 C60 C61 C46 144.5(4)
C62 C60 C61 C48 2.2(7)
C62 C63 C64 C81 142.9(4)
C62 C63 C64 C91 1.3(5)
C62 C65 C67 C66 -1.1(7)
C62 C65 C67 C68 137.7(5)
C62 C65 C91 C64 1.5(5)
C62 C65 C91 C71 -141.6(4)
C63 C49 C50 C51 144.9(4)
C63 C49 C50 C80 -1.1(6)
C63 C62 C65 C67 -140.8(4)
C63 C62 C65 C91 -0.7(5)
C63 C64 C81 C80 0.2(7)
C63 C64 C81 C82 -137.6(5)
C63 C64 C91 C65 -1.7(5)
C63 C64 C91 C71 141.5(4)
C64 C81 C82 C83 1.5(7)
C64 C81 C82 C90 143.7(4)
C65 C62 C63 C49 141.9(4)
C65 C62 C63 C64 -0.4(5)
C65 C67 C68 C47 -144.1(4)
C65 C67 C68 C69 -0.9(7)
C66 C59 C60 C61 143.6(4)
C66 C59 C60 C62 -1.4(7)
C66 C67 C68 C47 -0.9(5)
C66 C67 C68 C69 142.3(4)
C67 C65 C91 C64 142.2(4)
C67 C65 C91 C71 -0.9(7)
C67 C66 C87 C31 -143.9(4)
C67 C66 C87 C47 -0.4(5)
C67 C68 C69 C15 -151.3(4)
C67 C68 C69 C71 -1.3(7)
C68 C47 C86 C14 14.3(7)
C68 C47 C86 C98 -137.3(5)
C68 C47 C87 C31 142.8(4)
C68 C47 C87 C66 -0.2(5)
C68 C69 C71 C83 -142.6(4)
C68 C69 C71 C91 2.3(7)
C69 C15 C23 C22 -178.7(4)
C69 C15 C23 C24 65.4(5)
C69 C15 C89 C73 -135.0(5)
C69 C15 C89 C83 17.3(5)
C69 C71 C83 C82 145.4(4)
C69 C71 C83 C89 0.1(5)
C69 C71 C91 C64 -140.6(5)
C69 C71 C91 C65 -1.2(7)
C70 C74 C75 C72 138.3(4)
C70 C74 C75 C76 -0.8(6)
C70 C74 C97 C1 7.5(5)
C70 C74 C97 C84 -140.6(4)
C71 C83 C89 C15 -11.7(5)
C71 C83 C89 C73 142.4(4)
C72 C73 C88 C76 -0.1(5)
C72 C73 C88 C90 143.5(4)
C72 C73 C89 C15 13.5(7)
C72 C73 C89 C83 -136.5(4)
C72 C75 C76 C77 -142.5(4)
C72 C75 C76 C88 0.6(5)
C73 C72 C75 C74 -143.7(4)
C73 C72 C75 C76 -0.6(5)
C73 C72 C85 C14 -12.2(7)
C73 C72 C85 C84 137.6(4)
C73 C88 C90 C79 -139.1(5)
C73 C88 C90 C82 -2.4(7)
C74 C70 C94 C77 -0.2(6)
C74 C70 C94 C93 -139.1(5)
C74 C70 C96 C1 -7.0(5)
C74 C70 C96 C95 140.0(4)
C74 C75 C76 C77 0.9(6)
C74 C75 C76 C88 144.0(4)
C75 C72 C73 C88 0.4(5)
C75 C72 C73 C89 142.2(4)
C75 C72 C85 C14 -151.0(4)
C75 C72 C85 C84 -1.2(6)
C75 C74 C97 C1 150.9(4)
C75 C74 C97 C84 2.8(6)
C75 C76 C77 C78 139.2(4)
C75 C76 C77 C94 -0.7(7)
C75 C76 C88 C73 -0.3(5)
C75 C76 C88 C90 -144.1(4)
C76 C77 C78 C52 -143.6(4)
C76 C77 C78 C79 0.1(6)
C76 C77 C94 C70 0.3(7)
C76 C77 C94 C93 143.9(4)
C76 C88 C90 C79 0.6(6)
C76 C88 C90 C82 137.3(5)
C77 C76 C88 C73 142.9(4)
C77 C76 C88 C90 -0.9(7)
C77 C78 C79 C80 -137.6(5)
C77 C78 C79 C90 -0.3(7)
C78 C52 C93 C92 142.5(4)
C78 C52 C93 C94 0.3(5)
C78 C77 C94 C70 -143.7(4)
C78 C77 C94 C93 -0.1(5)
C78 C79 C80 C50 0.8(7)
C78 C79 C80 C81 141.9(4)
C78 C79 C90 C82 -140.8(4)
C78 C79 C90 C88 0.0(7)
C79 C80 C81 C64 -142.8(4)
C79 C80 C81 C82 -0.7(5)
C80 C50 C51 C52 3.6(7)
C80 C50 C51 C53 157.0(4)
C80 C79 C90 C82 0.4(5)
C80 C79 C90 C88 141.2(4)
C80 C81 C82 C83 -141.2(4)
C80 C81 C82 C90 1.0(5)
C81 C64 C91 C65 -142.7(4)
C81 C64 C91 C71 0.6(7)
C81 C82 C83 C71 -0.8(7)
C81 C82 C83 C89 139.7(5)
C81 C82 C90 C79 -0.9(5)
C81 C82 C90 C88 -142.1(4)
C82 C83 C89 C15 -156.1(4)
C82 C83 C89 C73 -2.1(7)
C83 C71 C91 C64 0.1(7)
C83 C71 C91 C65 139.5(5)
C83 C82 C90 C79 141.6(4)
C83 C82 C90 C88 0.4(7)
C84 C98 C99 C2 5.4(6)
C84 C98 C99 C31 -137.4(4)
C85 C14 C15 C23 -123.4(4)
C85 C14 C15 C69 114.3(4)
C85 C14 C15 C89 -0.5(5)
C85 C14 C16 C17 67.3(5)
C85 C14 C16 C29 -176.3(4)
C85 C14 C86 C47 -135.7(5)
C85 C14 C86 C98 18.0(5)
C85 C72 C73 C88 -142.7(4)
C85 C72 C73 C89 -0.9(7)
C85 C72 C75 C74 -0.2(6)
C85 C72 C75 C76 142.9(4)
C85 C84 C97 C1 -147.3(4)
C85 C84 C97 C74 -4.2(6)
C85 C84 C98 C86 -0.3(5)
C85 C84 C98 C99 146.0(4)
C86 C14 C15 C23 122.7(4)
C86 C14 C15 C69 0.4(6)
C86 C14 C15 C89 -114.3(4)
C86 C14 C16 C17 176.9(4)
C86 C14 C16 C29 -66.7(4)
C86 C14 C85 C72 134.0(4)
C86 C14 C85 C84 -18.1(4)
C86 C47 C68 C67 142.3(4)
C86 C47 C68 C69 -0.7(7)
C86 C47 C87 C31 1.2(7)
C86 C47 C87 C66 -141.8(4)
C86 C98 C99 C2 146.9(4)
C86 C98 C99 C31 4.0(7)
C87 C31 C57 C56 143.8(4)
C87 C31 C57 C58 -0.3(6)
C87 C31 C99 C2 -150.8(4)
C87 C31 C99 C98 -3.1(6)
C87 C47 C68 C67 0.7(5)
C87 C47 C68 C69 -142.3(5)
C87 C47 C86 C14 151.3(4)
C87 C47 C86 C98 -0.4(7)
C87 C66 C67 C65 144.2(4)
C87 C66 C67 C68 0.8(5)
C88 C73 C89 C15 149.9(4)
C88 C73 C89 C83 -0.1(6)
C88 C76 C77 C78 0.5(6)
C88 C76 C77 C94 -139.4(4)
C89 C15 C23 C22 -69.3(5)
C89 C15 C23 C24 174.8(4)
C89 C15 C69 C68 135.1(5)
C89 C15 C69 C71 -17.3(5)
C89 C73 C88 C76 -141.3(4)
C89 C73 C88 C90 2.3(7)
C90 C79 C80 C50 -141.0(4)
C90 C79 C80 C81 0.2(5)
C90 C82 C83 C71 -138.6(5)
C90 C82 C83 C89 1.9(7)
C91 C64 C81 C80 136.4(5)
C91 C64 C81 C82 -1.4(7)
C91 C65 C67 C66 -136.8(5)
C91 C65 C67 C68 2.0(7)
C91 C71 C83 C82 0.1(7)
C91 C71 C83 C89 -145.3(4)
C92 C30 C32 C33 -67.2(5)
C92 C30 C32 C39 177.2(4)
C92 C30 C53 C45 122.4(4)
C92 C30 C53 C48 -114.8(4)
C92 C30 C53 C51 -1.4(6)
C92 C30 C54 C46 135.2(4)
C92 C30 C54 C55 -18.0(5)
C92 C93 C94 C70 0.3(7)
C92 C93 C94 C77 -142.9(4)
C92 C95 C96 C1 147.3(4)
C92 C95 C96 C70 5.6(7)
C93 C52 C78 C77 -0.3(5)
C93 C52 C78 C79 -143.5(4)
C93 C92 C95 C55 141.9(4)
C93 C92 C95 C96 -4.2(7)
C94 C70 C74 C75 0.4(6)
C94 C70 C74 C97 143.8(4)
C94 C70 C96 C1 -151.1(4)
C94 C70 C96 C95 -4.1(7)
C94 C77 C78 C52 0.3(5)
C94 C77 C78 C79 144.0(4)
C95 C55 C56 C2 -5.1(6)
C95 C55 C56 C57 135.5(4)
C95 C92 C93 C52 -137.0(5)
C95 C92 C93 C94 1.1(7)
C96 C1 C2 C3 121.6(5)
C96 C1 C2 C56 0.8(6)
C96 C1 C2 C99 -122.8(4)
C96 C1 C3 C2 -99.3(5)
C96 C1 C3 C4 13.2(7)
C96 C1 C3 C9 152.0(4)
C96 C1 C97 C74 -11.5(5)
C96 C1 C97 C84 135.0(4)
C96 C70 C74 C75 -143.7(4)
C96 C70 C74 C97 -0.3(5)
C96 C70 C94 C77 140.1(5)
C96 C70 C94 C93 1.2(7)
C97 C1 C2 C3 -115.1(4)
C97 C1 C2 C56 124.1(4)
C97 C1 C2 C99 0.4(5)
C97 C1 C3 C2 101.0(5)
C97 C1 C3 C4 -146.4(4)
C97 C1 C3 C9 -7.7(6)
C97 C1 C96 C70 11.2(5)
C97 C1 C96 C95 -134.1(4)
C97 C74 C75 C72 -0.6(6)
C97 C74 C75 C76 -139.7(4)
C97 C84 C85 C14 156.9(4)
C97 C84 C85 C72 3.4(6)
C97 C84 C98 C86 -144.9(4)
C97 C84 C98 C99 1.4(6)
C98 C84 C85 C14 12.4(5)
C98 C84 C85 C72 -141.1(4)
C98 C84 C97 C1 -7.4(6)
C98 C84 C97 C74 135.8(4)
C99 C2 C3 C1 -102.5(4)
C99 C2 C3 C4 143.5(4)
C99 C2 C3 C9 4.6(6)
C99 C2 C56 C55 134.0(4)
C99 C2 C56 C57 -10.1(4)
C99 C31 C57 C56 0.5(5)
C99 C31 C57 C58 -143.6(4)
C99 C31 C87 C47 0.5(7)
C99 C31 C87 C66 139.8(4)
